data_4072757
loop_
_publ_author_name
'Liao, Chuang-Yi'
'Chan, Kai-Ting'
'Zeng, Jing-Yao'
'Hu, Ching-Han'
'Tu, Cheng-Yi'
'Lee, Hon Man'

_publ_section_title
;
 Nonchelate and Chelate Complexes of Palladium(II) with N-Heterocyclic
 Carbene Ligands of Amido Functionality
;
_journal_issue 7
_journal_name_full Organometallics
_journal_page_first 1692
_journal_paper_doi 10.1021/om0610041
_journal_volume 26
_journal_year 2007
_chemical_formula_moiety 'C38 H36 N6 O4 Pd, 2(C H Cl3)'
_chemical_formula_sum 'C40 H38 Cl6 N6 O4 Pd'
_chemical_formula_weight 985.86
_space_group_IT_number 2
_symmetry_cell_setting triclinic
_symmetry_Int_Tables_number 2
_symmetry_space_group_name_Hall '-P 1'
_symmetry_space_group_name_H-M 'P -1'
_atom_sites_solution_hydrogens geom
_atom_sites_solution_primary direct
_atom_sites_solution_secondary difmap
_audit_creation_method SHELXL-97
_cell_angle_alpha 70.192(2)
_cell_angle_beta 75.905(2)
_cell_angle_gamma 63.1950(10)
_cell_formula_units_Z 1
_cell_length_a 9.4368(3)
_cell_length_b 10.2941(3)
_cell_length_c 13.0276(4)
_cell_measurement_temperature 150(2)
_cell_volume 1056.51(6)
_computing_cell_refinement 'APEX2 v1.0-22'
_computing_data_collection 'APEX2 v1.0-22 (Bruker, 2004)'
_computing_data_reduction 'APEX2 v1.0-22'
_computing_molecular_graphics 'SHELXTL 5.1'
_computing_publication_material 'SHELXTL 5.1'
_computing_structure_refinement 'SHELXTL 5.1'
_computing_structure_solution 'SHELXTL 5.1 (Sheldrick, 1998)'
_diffrn_ambient_temperature 150(2)
_diffrn_measured_fraction_theta_full 0.969
_diffrn_measured_fraction_theta_max 0.969
_diffrn_measurement_device_type 'Bruker SMART APEX II'
_diffrn_measurement_method \w
_diffrn_radiation_monochromator graphite
_diffrn_radiation_probe x-ray
_diffrn_radiation_type MoK\a
_diffrn_radiation_wavelength 0.71073
_diffrn_reflns_av_R_equivalents 0.0537
_diffrn_reflns_av_sigmaI/netI 0.0641
_diffrn_reflns_limit_h_max 12
_diffrn_reflns_limit_h_min -12
_diffrn_reflns_limit_k_max 13
_diffrn_reflns_limit_k_min -13
_diffrn_reflns_limit_l_max 13
_diffrn_reflns_limit_l_min -16
_diffrn_reflns_number 14464
_diffrn_reflns_theta_full 27.50
_diffrn_reflns_theta_max 27.50
_diffrn_reflns_theta_min 1.67
_diffrn_source 'fine-focus sealed tube'
_diffrn_standards_decay_% 0
_diffrn_standards_interval_count 0
_diffrn_standards_interval_time 0
_diffrn_standards_number 0
_exptl_absorpt_coefficient_mu 0.867
_exptl_absorpt_correction_T_max 0.9183
_exptl_absorpt_correction_T_min 0.8526
_exptl_absorpt_correction_type multi-scan
_exptl_absorpt_process_details 'SADABS 2.10 (Sheldrick, 2003)'
_exptl_crystal_colour colorless
_exptl_crystal_density_diffrn 1.550
_exptl_crystal_density_method 'not measured'
_exptl_crystal_description parallelpipe
_exptl_crystal_F_000 500
_exptl_crystal_size_max 0.19
_exptl_crystal_size_mid 0.10
_exptl_crystal_size_min 0.10
_refine_diff_density_max 0.714
_refine_diff_density_min -0.842
_refine_diff_density_rms 0.090
_refine_ls_extinction_method none
_refine_ls_goodness_of_fit_ref 0.995
_refine_ls_hydrogen_treatment constr
_refine_ls_matrix_type full
_refine_ls_number_parameters 260
_refine_ls_number_reflns 4702
_refine_ls_number_restraints 0
_refine_ls_restrained_S_all 0.995
_refine_ls_R_factor_all 0.0621
_refine_ls_R_factor_gt 0.0412
_refine_ls_shift/su_max 0.000
_refine_ls_shift/su_mean 0.000
_refine_ls_structure_factor_coef Fsqd
_refine_ls_weighting_details 'calc w=1/[\s^2^(Fo^2^)+(0.0515P)^2^+0.0000P] where P=(Fo^2^+2Fc^2^)/3'
_refine_ls_weighting_scheme calc
_refine_ls_wR_factor_gt 0.0886
_refine_ls_wR_factor_ref 0.0957
_reflns_number_gt 3740
_reflns_number_total 4702
_reflns_threshold_expression I>2\s
_cod_data_source_file om0610041si20061221_100443.cif
_cod_data_source_block trans-6c
_cod_database_code 4072757

loop_
_symmetry_equiv_pos_as_xyz
'x, y, z'
'-x, -y, -z'

loop_
_atom_site_label
_atom_site_type_symbol
_atom_site_fract_x
_atom_site_fract_y
_atom_site_fract_z
_atom_site_U_iso_or_equiv
_atom_site_adp_type
_atom_site_occupancy
_atom_site_symmetry_multiplicity
_atom_site_calc_flag
_atom_site_refinement_flags
Pd1 Pd 0.5000 0.0000 0.5000 0.01799(11) Uani 1 2 d S
O1 O 0.7296(3) -0.0091(3) 0.0110(2) 0.0564(7) Uani 1 1 d .
O2 O 0.3013(2) 0.4672(2) 0.46423(18) 0.0279(5) Uani 1 1 d .
N1 N 0.1901(3) 0.0450(3) 0.4213(2) 0.0209(5) Uani 1 1 d .
N2 N 0.1609(3) 0.1978(3) 0.5099(2) 0.0209(5) Uani 1 1 d .
N3 N 0.4655(3) 0.2234(3) 0.4533(2) 0.0199(5) Uani 1 1 d .
C1 C 0.2700(3) 0.0766(3) 0.4758(2) 0.0202(6) Uani 1 1 d .
C2 C 0.0308(3) 0.1480(3) 0.4218(3) 0.0246(7) Uani 1 1 d .
H2 H -0.0498 0.1494 0.3892 0.030 Uiso 1 1 calc R
C3 C 0.0123(3) 0.2444(3) 0.4766(3) 0.0267(7) Uani 1 1 d .
H3 H -0.0829 0.3276 0.4900 0.032 Uiso 1 1 calc R
C4 C 0.2592(3) -0.0759(3) 0.3667(3) 0.0253(7) Uani 1 1 d .
H4A H 0.1728 -0.0795 0.3387 0.030 Uiso 1 1 calc R
H4B H 0.3077 -0.1733 0.4211 0.030 Uiso 1 1 calc R
C5 C 0.3849(3) -0.0577(3) 0.2723(3) 0.0251(7) Uani 1 1 d .
C6 C 0.3814(4) 0.0814(4) 0.2077(3) 0.0346(8) Uani 1 1 d .
H6 H 0.2978 0.1705 0.2235 0.041 Uiso 1 1 calc R
C7 C 0.4956(4) 0.0939(4) 0.1213(3) 0.0402(9) Uani 1 1 d .
H7 H 0.4893 0.1909 0.0776 0.048 Uiso 1 1 calc R
C8 C 0.6202(4) -0.0344(5) 0.0973(3) 0.0396(9) Uani 1 1 d .
C9 C 0.6259(4) -0.1750(4) 0.1603(3) 0.0465(10) Uani 1 1 d .
H9 H 0.7097 -0.2639 0.1443 0.056 Uiso 1 1 calc R
C10 C 0.5089(4) -0.1854(4) 0.2470(3) 0.0383(8) Uani 1 1 d .
H10 H 0.5137 -0.2822 0.2900 0.046 Uiso 1 1 calc R
C11 C 0.8576(5) -0.1382(6) -0.0163(4) 0.0684(14) Uani 1 1 d .
H11A H 0.9231 -0.1972 0.0449 0.103 Uiso 1 1 calc R
H11B H 0.9233 -0.1063 -0.0820 0.103 Uiso 1 1 calc R
H11C H 0.8146 -0.2003 -0.0307 0.103 Uiso 1 1 calc R
C12 C 0.2079(3) 0.2746(3) 0.5639(3) 0.0254(7) Uani 1 1 d .
H12A H 0.2521 0.2042 0.6331 0.030 Uiso 1 1 calc R
H12B H 0.1128 0.3617 0.5822 0.030 Uiso 1 1 calc R
C13 C 0.3339(3) 0.3300(3) 0.4881(2) 0.0207(6) Uani 1 1 d .
C14 C 0.5765(3) 0.2680(3) 0.3697(2) 0.0215(6) Uani 1 1 d .
C15 C 0.6443(3) 0.1938(4) 0.2870(3) 0.0289(7) Uani 1 1 d .
H15 H 0.6178 0.1141 0.2890 0.035 Uiso 1 1 calc R
C16 C 0.7499(4) 0.2343(4) 0.2015(3) 0.0369(8) Uani 1 1 d .
H16 H 0.7926 0.1847 0.1444 0.044 Uiso 1 1 calc R
C17 C 0.7929(4) 0.3472(4) 0.1997(3) 0.0378(8) Uani 1 1 d .
H17 H 0.8637 0.3766 0.1408 0.045 Uiso 1 1 calc R
C18 C 0.7324(3) 0.4166(3) 0.2838(3) 0.0326(8) Uani 1 1 d .
H18 H 0.7648 0.4917 0.2837 0.039 Uiso 1 1 calc R
C19 C 0.6250(3) 0.3785(3) 0.3686(3) 0.0265(7) Uani 1 1 d .
H19 H 0.5843 0.4274 0.4261 0.032 Uiso 1 1 calc R
Cl1 Cl 0.11931(12) 0.48190(11) 0.24878(10) 0.0562(3) Uani 1 1 d .
Cl2 Cl 0.10080(14) 0.78027(12) 0.21450(10) 0.0614(3) Uani 1 1 d .
Cl3 Cl 0.35212(17) 0.57924(16) 0.09573(11) 0.0921(5) Uani 1 1 d .
C20 C 0.2301(4) 0.5920(5) 0.2188(3) 0.0465(10) Uani 1 1 d .
H21 H 0.2995 0.5526 0.2789 0.056 Uiso 1 1 calc R

loop_
_atom_site_aniso_label
_atom_site_aniso_U_11
_atom_site_aniso_U_22
_atom_site_aniso_U_33
_atom_site_aniso_U_23
_atom_site_aniso_U_13
_atom_site_aniso_U_12
Pd1 0.01281(15) 0.01615(17) 0.0247(2) -0.00893(14) -0.00085(12) -0.00361(12)
O1 0.0460(15) 0.078(2) 0.0380(16) -0.0143(15) 0.0121(13) -0.0278(15)
O2 0.0220(10) 0.0193(11) 0.0422(14) -0.0149(10) 0.0005(9) -0.0054(9)
N1 0.0162(11) 0.0220(13) 0.0252(14) -0.0089(11) -0.0011(10) -0.0070(10)
N2 0.0143(10) 0.0198(12) 0.0275(14) -0.0099(11) 0.0024(10) -0.0056(10)
N3 0.0170(11) 0.0185(12) 0.0249(14) -0.0082(11) 0.0012(10) -0.0076(10)
C1 0.0182(13) 0.0169(14) 0.0237(16) -0.0064(12) -0.0001(12) -0.0059(11)
C2 0.0133(12) 0.0215(15) 0.0361(19) -0.0053(14) -0.0048(12) -0.0051(12)
C3 0.0148(13) 0.0216(16) 0.0374(19) -0.0054(14) 0.0021(13) -0.0062(12)
C4 0.0223(14) 0.0249(16) 0.0313(18) -0.0097(14) -0.0024(13) -0.0101(13)
C5 0.0259(15) 0.0293(17) 0.0230(17) -0.0086(14) -0.0058(13) -0.0108(13)
C6 0.0404(18) 0.0326(19) 0.034(2) -0.0152(16) 0.0006(15) -0.0154(16)
C7 0.056(2) 0.040(2) 0.031(2) -0.0103(17) 0.0028(17) -0.0284(19)
C8 0.0361(18) 0.060(3) 0.0262(19) -0.0114(18) 0.0015(15) -0.0248(18)
C9 0.0357(19) 0.043(2) 0.038(2) -0.0136(19) 0.0011(17) 0.0025(17)
C10 0.0370(18) 0.0295(18) 0.034(2) -0.0066(16) 0.0014(16) -0.0053(15)
C11 0.038(2) 0.096(4) 0.041(3) -0.014(3) 0.0083(19) -0.011(2)
C12 0.0212(14) 0.0243(16) 0.0309(18) -0.0157(14) 0.0047(13) -0.0071(13)
C13 0.0191(13) 0.0216(15) 0.0229(16) -0.0093(13) -0.0035(12) -0.0064(12)
C14 0.0155(13) 0.0192(14) 0.0263(17) -0.0046(13) -0.0027(12) -0.0048(11)
C15 0.0290(16) 0.0333(18) 0.0280(18) -0.0116(15) 0.0004(14) -0.0147(14)
C16 0.0311(17) 0.045(2) 0.031(2) -0.0142(17) 0.0061(15) -0.0133(16)
C17 0.0266(16) 0.038(2) 0.035(2) 0.0009(17) 0.0060(15) -0.0137(15)
C18 0.0200(14) 0.0229(16) 0.048(2) -0.0028(16) -0.0004(14) -0.0091(13)
C19 0.0200(14) 0.0206(15) 0.0378(19) -0.0088(14) -0.0038(13) -0.0060(12)
Cl1 0.0559(6) 0.0470(6) 0.0739(8) -0.0257(6) 0.0055(5) -0.0271(5)
Cl2 0.0804(8) 0.0555(7) 0.0650(7) -0.0233(6) 0.0013(6) -0.0408(6)
Cl3 0.0783(9) 0.0842(10) 0.0677(9) -0.0102(7) 0.0363(7) -0.0227(7)
C20 0.041(2) 0.060(3) 0.035(2) -0.0065(19) -0.0030(17) -0.0224(19)

loop_
_atom_type_symbol
_atom_type_description
_atom_type_scat_dispersion_real
_atom_type_scat_dispersion_imag
_atom_type_scat_source
C C 0.0033 0.0016 'International Tables Vol C Tables 4.2.6.8 and 6.1.1.4'
H H 0.0000 0.0000 'International Tables Vol C Tables 4.2.6.8 and 6.1.1.4'
Cl Cl 0.1484 0.1585 'International Tables Vol C Tables 4.2.6.8 and 6.1.1.4'
N N 0.0061 0.0033 'International Tables Vol C Tables 4.2.6.8 and 6.1.1.4'
O O 0.0106 0.0060 'International Tables Vol C Tables 4.2.6.8 and 6.1.1.4'
Pd Pd -0.9988 1.0072 'International Tables Vol C Tables 4.2.6.8 and 6.1.1.4'

loop_
_geom_angle_atom_site_label_1
_geom_angle_atom_site_label_2
_geom_angle_atom_site_label_3
_geom_angle
_geom_angle_site_symmetry_1
_geom_angle_site_symmetry_3
C1 Pd1 C1 180.0 2_656 .
C1 Pd1 N3 93.90(10) 2_656 .
C1 Pd1 N3 86.10(10) . .
C1 Pd1 N3 86.10(10) 2_656 2_656
C1 Pd1 N3 93.90(10) . 2_656
N3 Pd1 N3 180.0 . 2_656
C8 O1 C11 116.8(3) . .
C1 N1 C2 110.2(2) . .
C1 N1 C4 125.5(2) . .
C2 N1 C4 124.3(2) . .
C1 N2 C3 111.5(2) . .
C1 N2 C12 120.8(2) . .
C3 N2 C12 127.4(2) . .
C13 N3 C14 118.9(2) . .
C13 N3 Pd1 122.48(18) . .
C14 N3 Pd1 118.11(17) . .
N2 C1 N1 105.0(2) . .
N2 C1 Pd1 119.24(19) . .
N1 C1 Pd1 135.4(2) . .
C3 C2 N1 107.5(2) . .
C3 C2 H2 126.3 . .
N1 C2 H2 126.3 . .
C2 C3 N2 105.9(2) . .
C2 C3 H3 127.0 . .
N2 C3 H3 127.0 . .
N1 C4 C5 113.5(2) . .
N1 C4 H4A 108.9 . .
C5 C4 H4A 108.9 . .
N1 C4 H4B 108.9 . .
C5 C4 H4B 108.9 . .
H4A C4 H4B 107.7 . .
C6 C5 C10 117.6(3) . .
C6 C5 C4 123.1(3) . .
C10 C5 C4 119.2(3) . .
C7 C6 C5 121.6(3) . .
C7 C6 H6 119.2 . .
C5 C6 H6 119.2 . .
C6 C7 C8 120.3(3) . .
C6 C7 H7 119.8 . .
C8 C7 H7 119.8 . .
O1 C8 C9 125.3(3) . .
O1 C8 C7 115.5(3) . .
C9 C8 C7 119.2(3) . .
C8 C9 C10 119.7(3) . .
C8 C9 H9 120.1 . .
C10 C9 H9 120.1 . .
C9 C10 C5 121.5(3) . .
C9 C10 H10 119.2 . .
C5 C10 H10 119.2 . .
O1 C11 H11A 109.5 . .
O1 C11 H11B 109.5 . .
H11A C11 H11B 109.5 . .
O1 C11 H11C 109.5 . .
H11A C11 H11C 109.5 . .
H11B C11 H11C 109.5 . .
N2 C12 C13 110.4(2) . .
N2 C12 H12A 109.6 . .
C13 C12 H12A 109.6 . .
N2 C12 H12B 109.6 . .
C13 C12 H12B 109.6 . .
H12A C12 H12B 108.1 . .
O2 C13 N3 127.4(3) . .
O2 C13 C12 117.3(2) . .
N3 C13 C12 115.3(2) . .
C15 C14 C19 118.3(3) . .
C15 C14 N3 118.1(2) . .
C19 C14 N3 123.5(3) . .
C16 C15 C14 121.1(3) . .
C16 C15 H15 119.5 . .
C14 C15 H15 119.5 . .
C17 C16 C15 119.9(3) . .
C17 C16 H16 120.1 . .
C15 C16 H16 120.1 . .
C18 C17 C16 119.6(3) . .
C18 C17 H17 120.2 . .
C16 C17 H17 120.2 . .
C17 C18 C19 121.0(3) . .
C17 C18 H18 119.5 . .
C19 C18 H18 119.5 . .
C18 C19 C14 120.1(3) . .
C18 C19 H19 120.0 . .
C14 C19 H19 120.0 . .
Cl3 C20 Cl2 110.8(2) . .
Cl3 C20 Cl1 110.9(2) . .
Cl2 C20 Cl1 110.0(2) . .
Cl3 C20 H21 108.4 . .
Cl2 C20 H21 108.4 . .
Cl1 C20 H21 108.4 . .

loop_
_geom_bond_atom_site_label_1
_geom_bond_atom_site_label_2
_geom_bond_distance
_geom_bond_site_symmetry_2
Pd1 C1 2.013(3) 2_656
Pd1 C1 2.013(3) .
Pd1 N3 2.059(2) .
Pd1 N3 2.059(2) 2_656
O1 C8 1.371(4) .
O1 C11 1.420(5) .
O2 C13 1.242(3) .
N1 C1 1.348(3) .
N1 C2 1.395(3) .
N1 C4 1.457(4) .
N2 C1 1.345(3) .
N2 C3 1.391(3) .
N2 C12 1.470(4) .
N3 C13 1.336(3) .
N3 C14 1.426(3) .
C2 C3 1.337(4) .
C2 H2 0.9500 .
C3 H3 0.9500 .
C4 C5 1.512(4) .
C4 H4A 0.9900 .
C4 H4B 0.9900 .
C5 C6 1.384(4) .
C5 C10 1.387(4) .
C6 C7 1.372(5) .
C6 H6 0.9500 .
C7 C8 1.388(5) .
C7 H7 0.9500 .
C8 C9 1.384(5) .
C9 C10 1.387(5) .
C9 H9 0.9500 .
C10 H10 0.9500 .
C11 H11A 0.9800 .
C11 H11B 0.9800 .
C11 H11C 0.9800 .
C12 C13 1.540(4) .
C12 H12A 0.9900 .
C12 H12B 0.9900 .
C14 C15 1.391(4) .
C14 C19 1.399(4) .
C15 C16 1.388(4) .
C15 H15 0.9500 .
C16 C17 1.385(5) .
C16 H16 0.9500 .
C17 C18 1.376(5) .
C17 H17 0.9500 .
C18 C19 1.387(4) .
C18 H18 0.9500 .
C19 H19 0.9500 .
Cl1 C20 1.761(4) .
Cl2 C20 1.754(4) .
Cl3 C20 1.738(4) .
C20 H21 1.0000 .
